data_1502866
loop_
_publ_author_name
'Smith, 3rd, Amos B'
'Tong, Rongbiao'

_publ_section_title
;
 Benzyl and phenylthiomethyl silanes: a new class of bifunctional
 linchpins for type II anion relay chemistry (ARC).
;
_journal_issue 6
_journal_name_full 'Organic letters'
_journal_page_first 1260
_journal_page_last 1263
_journal_paper_doi 10.1021/ol100130x
_journal_volume 12
_journal_year 2010
_chemical_formula_sum 'C20 H23 Cl N2 O6 Si'
_chemical_formula_weight 450.94
_space_group_IT_number 4
_symmetry_cell_setting monoclinic
_symmetry_Int_Tables_number 4
_symmetry_space_group_name_Hall 'P 2yb'
_symmetry_space_group_name_H-M 'P 1 21 1'
_atom_sites_solution_hydrogens geom
_atom_sites_solution_primary direct
_audit_creation_method SHELXL-97
_cell_angle_alpha 90.00
_cell_angle_beta 103.3180(10)
_cell_angle_gamma 90.00
_cell_formula_units_Z 2
_cell_length_a 11.0580(6)
_cell_length_b 6.1283(3)
_cell_length_c 16.6542(8)
_cell_measurement_temperature 143(1)
_cell_volume 1098.25(10)
_computing_cell_refinement 'Bruker SAINT'
_computing_data_collection 'Bruker APEX2'
_computing_data_reduction 'Bruker SAINT'
_computing_molecular_graphics 'Bruker SHELXTL'
_computing_publication_material 'Bruker SHELXTL'
_computing_structure_refinement 'SHELXL-97 (Sheldrick, 2008)'
_computing_structure_solution 'SHELXS-97 (Sheldrick, 2008)'
_diffrn_ambient_temperature 143(1)
_diffrn_measured_fraction_theta_full 0.996
_diffrn_measured_fraction_theta_max 0.996
_diffrn_measurement_device_type 'Bruker APEX-II CCD'
_diffrn_measurement_method '\f and \w scans'
_diffrn_radiation_monochromator graphite
_diffrn_radiation_source 'sealed tube'
_diffrn_radiation_type MoK\a
_diffrn_radiation_wavelength 0.71073
_diffrn_reflns_av_R_equivalents 0.0207
_diffrn_reflns_av_sigmaI/netI 0.0204
_diffrn_reflns_limit_h_max 13
_diffrn_reflns_limit_h_min -13
_diffrn_reflns_limit_k_max 7
_diffrn_reflns_limit_k_min -7
_diffrn_reflns_limit_l_max 19
_diffrn_reflns_limit_l_min -19
_diffrn_reflns_number 13698
_diffrn_reflns_theta_full 25.08
_diffrn_reflns_theta_max 25.08
_diffrn_reflns_theta_min 1.89
_exptl_absorpt_coefficient_mu 0.267
_exptl_absorpt_correction_T_max 1.0000
_exptl_absorpt_correction_T_min 0.9224
_exptl_absorpt_correction_type multi-scan
_exptl_crystal_density_diffrn 1.364
_exptl_crystal_density_method 'not measured'
_exptl_crystal_F_000 472
_exptl_crystal_size_max 0.32
_exptl_crystal_size_mid 0.12
_exptl_crystal_size_min 0.10
_refine_diff_density_max 0.203
_refine_diff_density_min -0.362
_refine_diff_density_rms 0.031
_refine_ls_abs_structure_details 'Flack H D (1983), Acta Cryst. A39, 876-881'
_refine_ls_abs_structure_Flack 0.06(6)
_refine_ls_extinction_method none
_refine_ls_goodness_of_fit_ref 1.050
_refine_ls_hydrogen_treatment constr
_refine_ls_matrix_type full
_refine_ls_number_parameters 275
_refine_ls_number_reflns 3882
_refine_ls_number_restraints 1
_refine_ls_restrained_S_all 1.050
_refine_ls_R_factor_all 0.0298
_refine_ls_R_factor_gt 0.0268
_refine_ls_shift/su_max 0.001
_refine_ls_shift/su_mean 0.000
_refine_ls_structure_factor_coef Fsqd
_refine_ls_weighting_details 'calc w=1/[\s^2^(Fo^2^)+(0.0318P)^2^+0.2470P] where P=(Fo^2^+2Fc^2^)/3'
_refine_ls_weighting_scheme calc
_refine_ls_wR_factor_gt 0.0647
_refine_ls_wR_factor_ref 0.0662
_reflns_number_gt 3638
_reflns_number_total 3882
_reflns_threshold_expression >2sigma(I)
_cod_data_source_file ol100130x_si_005.cif
_cod_data_source_block shelxl
_cod_depositor_comments
;
The following automatic conversions were performed:
'_atom_site_symetry_multiplicity' tag replaced with
'_atom_site_symmetry_multiplicity'.

Automatic conversion script
Id: cif_correct_tags 1440 2010-10-19 06:21:57Z saulius 
;
_cod_original_sg_symbol_H-M 'P 21     '
_cod_database_code 1502866

loop_
_symmetry_equiv_pos_as_xyz
'x, y, z'
'-x, y+1/2, -z'

loop_
_atom_site_label
_atom_site_type_symbol
_atom_site_fract_x
_atom_site_fract_y
_atom_site_fract_z
_atom_site_U_iso_or_equiv
_atom_site_adp_type
_atom_site_occupancy
_atom_site_symmetry_multiplicity
_atom_site_calc_flag
_atom_site_refinement_flags
C1 C 0.30821(14) 0.4700(3) 0.18811(10) 0.0229(3) Uani 1 1 d .
H1 H 0.2939 0.6275 0.1899 0.030 Uiso 1 1 calc R
C2 C 0.30226(14) 0.3796(3) 0.27330(10) 0.0291(4) Uani 1 1 d .
H2A H 0.2158 0.3681 0.2759 0.039 Uiso 1 1 calc R
H2B H 0.3371 0.2336 0.2789 0.039 Uiso 1 1 calc R
C3 C 0.37039(16) 0.5161(4) 0.34558(12) 0.0398(5) Uani 1 1 d .
H3 H 0.3499 0.6703 0.3341 0.053 Uiso 1 1 calc R
C4 C 0.3422(2) 0.4556(6) 0.42700(14) 0.0739(10) Uani 1 1 d .
H4A H 0.2569 0.4952 0.4260 0.098 Uiso 1 1 calc R
H4B H 0.3958 0.5392 0.4705 0.098 Uiso 1 1 calc R
C5 C 0.43141(15) 0.4408(3) 0.16376(11) 0.0252(4) Uani 1 1 d .
C6 C 0.49996(17) 0.2487(3) 0.17797(12) 0.0336(4) Uani 1 1 d .
H6 H 0.4726 0.1339 0.2057 0.045 Uiso 1 1 calc R
C7 C 0.60927(18) 0.2275(4) 0.15084(14) 0.0461(5) Uani 1 1 d .
H7 H 0.6541 0.0980 0.1606 0.061 Uiso 1 1 calc R
C8 C 0.65201(19) 0.3935(4) 0.10999(16) 0.0548(7) Uani 1 1 d .
H8 H 0.7255 0.3776 0.0924 0.073 Uiso 1 1 calc R
C9 C 0.5850(2) 0.5847(4) 0.09515(17) 0.0598(7) Uani 1 1 d .
H9 H 0.6127 0.6983 0.0670 0.080 Uiso 1 1 calc R
C10 C 0.47628(19) 0.6072(4) 0.12236(14) 0.0418(5) Uani 1 1 d .
H10 H 0.4323 0.7375 0.1125 0.056 Uiso 1 1 calc R
C11 C 0.18477(19) 0.0507(3) 0.10651(14) 0.0398(5) Uani 1 1 d .
H11A H 0.1136 -0.0079 0.0684 0.060 Uiso 1 1 calc R
H11B H 0.1861 -0.0017 0.1610 0.060 Uiso 1 1 calc R
H11C H 0.2591 0.0051 0.0908 0.060 Uiso 1 1 calc R
C12 C 0.18671(18) 0.4614(3) 0.00260(11) 0.0353(4) Uani 1 1 d .
H12A H 0.2676 0.4302 -0.0064 0.053 Uiso 1 1 calc R
H12B H 0.1735 0.6163 0.0009 0.053 Uiso 1 1 calc R
H12C H 0.1245 0.3928 -0.0397 0.053 Uiso 1 1 calc R
C13 C 0.02519(15) 0.4426(3) 0.12765(11) 0.0316(4) Uani 1 1 d .
H13A H 0.0255 0.5980 0.1349 0.047 Uiso 1 1 calc R
H13B H 0.0146 0.3726 0.1771 0.047 Uiso 1 1 calc R
H13C H -0.0419 0.4023 0.0824 0.047 Uiso 1 1 calc R
C14 C 0.56979(17) 0.6532(4) 0.33589(11) 0.0357(5) Uani 1 1 d .
C15 C 0.70295(16) 0.5886(3) 0.34321(11) 0.0299(4) Uani 1 1 d .
C16 C 0.77756(17) 0.7288(3) 0.31006(11) 0.0329(4) Uani 1 1 d .
H16 H 0.7454 0.8575 0.2841 0.044 Uiso 1 1 calc R
C17 C 0.90074(16) 0.6729(3) 0.31658(10) 0.0304(4) Uani 1 1 d .
C18 C 0.95218(16) 0.4850(3) 0.35525(11) 0.0292(4) Uani 1 1 d .
H18 H 1.0351 0.4497 0.3591 0.039 Uiso 1 1 calc R
C19 C 0.87571(15) 0.3519(4) 0.38795(10) 0.0278(4) Uani 1 1 d .
C20 C 0.75130(16) 0.3979(3) 0.38224(11) 0.0293(4) Uani 1 1 d .
H20 H 0.7016 0.3031 0.4041 0.039 Uiso 1 1 calc R
N1 N 0.98097(16) 0.8208(3) 0.28191(10) 0.0395(4) Uani 1 1 d .
N2 N 0.92889(14) 0.1531(3) 0.43216(9) 0.0331(4) Uani 1 1 d .
O1 O 0.50429(11) 0.4851(2) 0.35407(8) 0.0346(3) Uani 1 1 d .
O2 O 0.53046(13) 0.8320(3) 0.31585(11) 0.0545(4) Uani 1 1 d .
O3 O 0.93213(16) 0.9810(3) 0.24399(11) 0.0586(4) Uani 1 1 d .
O4 O 1.09153(13) 0.7761(2) 0.29369(10) 0.0464(4) Uani 1 1 d .
O5 O 0.86347(13) 0.0468(3) 0.46772(10) 0.0466(4) Uani 1 1 d .
O6 O 1.03580(12) 0.1036(3) 0.43087(9) 0.0433(4) Uani 1 1 d .
Cl1 Cl 0.36341(6) 0.1703(2) 0.45053(4) 0.0967(4) Uani 1 1 d .
Si1 Si 0.17593(4) 0.35463(8) 0.10528(3) 0.02270(11) Uani 1 1 d .

loop_
_atom_site_aniso_label
_atom_site_aniso_U_11
_atom_site_aniso_U_22
_atom_site_aniso_U_33
_atom_site_aniso_U_23
_atom_site_aniso_U_13
_atom_site_aniso_U_12
C1 0.0216(8) 0.0222(8) 0.0251(9) 0.0013(7) 0.0058(7) 0.0025(7)
C2 0.0197(7) 0.0441(11) 0.0232(9) 0.0047(8) 0.0044(6) 0.0038(8)
C3 0.0177(8) 0.0710(15) 0.0288(10) -0.0097(10) 0.0016(7) 0.0070(9)
C4 0.0248(10) 0.170(3) 0.0271(11) -0.0145(16) 0.0059(9) 0.0120(15)
C5 0.0213(8) 0.0264(9) 0.0268(9) -0.0047(7) 0.0035(7) -0.0017(7)
C6 0.0290(9) 0.0364(11) 0.0343(10) 0.0002(8) 0.0049(8) 0.0066(8)
C7 0.0329(10) 0.0555(14) 0.0496(13) -0.0087(11) 0.0091(9) 0.0160(10)
C8 0.0345(11) 0.0695(19) 0.0690(16) -0.0194(13) 0.0296(11) -0.0064(11)
C9 0.0598(15) 0.0482(14) 0.0866(19) -0.0043(14) 0.0480(14) -0.0146(12)
C10 0.0389(11) 0.0313(10) 0.0613(14) 0.0011(10) 0.0241(10) -0.0025(9)
C11 0.0412(11) 0.0255(10) 0.0475(13) -0.0013(9) 0.0000(10) -0.0013(8)
C12 0.0397(10) 0.0396(11) 0.0266(10) 0.0031(9) 0.0076(8) 0.0055(9)
C13 0.0242(8) 0.0396(10) 0.0289(10) -0.0014(8) 0.0019(7) -0.0001(8)
C14 0.0290(9) 0.0509(13) 0.0248(9) -0.0032(9) 0.0016(7) 0.0050(9)
C15 0.0257(9) 0.0401(10) 0.0218(9) -0.0070(8) 0.0015(7) 0.0031(8)
C16 0.0338(9) 0.0374(10) 0.0247(9) -0.0040(8) 0.0013(7) 0.0020(8)
C17 0.0310(9) 0.0355(11) 0.0248(9) -0.0049(8) 0.0068(7) -0.0038(8)
C18 0.0227(8) 0.0408(11) 0.0229(9) -0.0066(8) 0.0027(7) -0.0003(8)
C19 0.0258(8) 0.0343(9) 0.0220(8) -0.0038(9) 0.0029(6) 0.0042(9)
C20 0.0251(8) 0.0394(12) 0.0232(9) -0.0040(8) 0.0049(7) -0.0016(8)
N1 0.0415(9) 0.0429(11) 0.0352(9) -0.0008(8) 0.0111(7) -0.0064(8)
N2 0.0297(8) 0.0425(10) 0.0254(8) -0.0016(7) 0.0027(6) 0.0044(7)
O1 0.0175(6) 0.0548(9) 0.0303(7) -0.0064(6) 0.0032(5) 0.0063(6)
O2 0.0391(8) 0.0550(10) 0.0687(11) 0.0098(9) 0.0110(7) 0.0190(8)
O3 0.0587(10) 0.0526(10) 0.0648(11) 0.0223(9) 0.0148(8) -0.0040(8)
O4 0.0359(8) 0.0511(9) 0.0564(9) -0.0036(7) 0.0192(7) -0.0077(6)
O5 0.0410(8) 0.0529(10) 0.0471(9) 0.0150(7) 0.0124(7) 0.0024(7)
O6 0.0303(7) 0.0528(9) 0.0460(8) 0.0038(7) 0.0070(6) 0.0138(7)
Cl1 0.0496(4) 0.1961(11) 0.0437(4) 0.0578(5) 0.0092(3) -0.0018(5)
Si1 0.0229(2) 0.0220(2) 0.0219(2) 0.0011(2) 0.00241(17) 0.0023(2)

loop_
_atom_type_symbol
_atom_type_description
_atom_type_scat_dispersion_real
_atom_type_scat_dispersion_imag
_atom_type_scat_source
C C 0.0033 0.0016 'International Tables Vol C Tables 4.2.6.8 and 6.1.1.4'
H H 0.0000 0.0000 'International Tables Vol C Tables 4.2.6.8 and 6.1.1.4'
Cl Cl 0.1484 0.1585 'International Tables Vol C Tables 4.2.6.8 and 6.1.1.4'
N N 0.0061 0.0033 'International Tables Vol C Tables 4.2.6.8 and 6.1.1.4'
O O 0.0106 0.0060 'International Tables Vol C Tables 4.2.6.8 and 6.1.1.4'
Si Si 0.0817 0.0704 'International Tables Vol C Tables 4.2.6.8 and 6.1.1.4'

loop_
_geom_angle_atom_site_label_1
_geom_angle_atom_site_label_2
_geom_angle_atom_site_label_3
_geom_angle
C5 C1 C2 115.82(13)
C5 C1 Si1 110.49(11)
C2 C1 Si1 110.26(11)
C3 C2 C1 114.50(16)
O1 C3 C4 107.15(15)
O1 C3 C2 108.12(15)
C4 C3 C2 114.27(19)
C3 C4 Cl1 113.12(19)
C10 C5 C6 117.65(17)
C10 C5 C1 119.51(16)
C6 C5 C1 122.77(16)
C7 C6 C5 120.3(2)
C8 C7 C6 121.2(2)
C7 C8 C9 119.27(19)
C8 C9 C10 119.8(2)
C5 C10 C9 121.8(2)
O2 C14 O1 126.06(18)
O2 C14 C15 123.39(19)
O1 C14 C15 110.55(17)
C20 C15 C16 120.54(17)
C20 C15 C14 121.77(18)
C16 C15 C14 117.69(18)
C17 C16 C15 118.60(18)
C18 C17 C16 122.48(17)
C18 C17 N1 118.42(16)
C16 C17 N1 119.10(17)
C19 C18 C17 117.13(16)
C18 C19 C20 122.94(18)
C18 C19 N2 118.51(14)
C20 C19 N2 118.55(16)
C15 C20 C19 118.31(17)
O3 N1 O4 124.64(18)
O3 N1 C17 117.46(16)
O4 N1 C17 117.90(17)
O5 N2 O6 123.88(17)
O5 N2 C19 118.01(15)
O6 N2 C19 118.11(16)
C14 O1 C3 117.83(16)
C12 Si1 C11 110.31(10)
C12 Si1 C13 109.31(9)
C11 Si1 C13 109.43(10)
C12 Si1 C1 109.56(8)
C11 Si1 C1 109.50(8)
C13 Si1 C1 108.70(8)

loop_
_geom_bond_atom_site_label_1
_geom_bond_atom_site_label_2
_geom_bond_distance
C1 C5 1.519(2)
C1 C2 1.538(2)
C1 Si1 1.9007(16)
C2 C3 1.516(3)
C3 O1 1.467(2)
C3 C4 1.506(3)
C4 Cl1 1.795(4)
C5 C10 1.385(3)
C5 C6 1.391(3)
C6 C7 1.391(3)
C7 C8 1.367(4)
C8 C9 1.378(4)
C9 C10 1.386(3)
C11 Si1 1.8652(19)
C12 Si1 1.8603(19)
C13 Si1 1.8692(18)
C14 O2 1.197(3)
C14 O1 1.334(2)
C14 C15 1.502(2)
C15 C20 1.383(3)
C15 C16 1.391(3)
C16 C17 1.384(2)
C17 C18 1.377(3)
C17 N1 1.476(2)
C18 C19 1.374(3)
C19 C20 1.386(2)
C19 N2 1.474(3)
N1 O3 1.223(2)
N1 O4 1.224(2)
N2 O5 1.223(2)
N2 O6 1.2254(19)
